data_7050638
loop_
_publ_author_name
'Brym, Markus'
'Jones, Cameron'
'Waugh, Mark'
'Hey-Hawkins, Evamarie'
'Majoumo, Felecite'

_publ_section_title
;
 Reactions of phosphavinyl Grignard reagents with aldehydes: synthesis,
 characterisation and further reactivity of ?-phosphaallylic alcohols
;
_journal_issue 11
_journal_name_full 'New Journal of Chemistry'
_journal_page_first 1614
_journal_paper_doi 10.1039/b306607j
_journal_volume 27
_journal_year 2003
_chemical_formula_sum 'C30 H42 O8 P2 W2'
_chemical_formula_weight 960.28
_space_group_IT_number 15
_symmetry_cell_setting monoclinic
_symmetry_space_group_name_Hall '-C 2yc'
_symmetry_space_group_name_H-M 'C 1 2/c 1'
_atom_sites_solution_hydrogens geom
_atom_sites_solution_primary direct
_atom_sites_solution_secondary difmap
_audit_creation_method SHELXL-97
_cell_angle_alpha 90.00
_cell_angle_beta 125.82(3)
_cell_angle_gamma 90.00
_cell_formula_units_Z 4
_cell_length_a 25.598(5)
_cell_length_b 9.4670(19)
_cell_length_c 17.439(4)
_cell_measurement_temperature 150(2)
_cell_volume 3426.8(18)
_computing_structure_refinement 'SHELXL-97 (Sheldrick, 1997)'
_computing_structure_solution 'SHELXS-97 (Sheldrick, 1990)'
_diffrn_ambient_temperature 150(2)
_diffrn_measured_fraction_theta_full 0.997
_diffrn_measured_fraction_theta_max 0.997
_diffrn_measurement_device_type 'Nonius Kappa CCD'
_diffrn_radiation_monochromator graphite
_diffrn_radiation_source 'fine-focus sealed tube'
_diffrn_radiation_type MoK\a
_diffrn_radiation_wavelength 0.71073
_diffrn_reflns_av_R_equivalents 0.1137
_diffrn_reflns_av_sigmaI/netI 0.0647
_diffrn_reflns_limit_h_max 32
_diffrn_reflns_limit_h_min -33
_diffrn_reflns_limit_k_max 12
_diffrn_reflns_limit_k_min -12
_diffrn_reflns_limit_l_max 22
_diffrn_reflns_limit_l_min -22
_diffrn_reflns_number 27823
_diffrn_reflns_theta_full 27.51
_diffrn_reflns_theta_max 27.51
_diffrn_reflns_theta_min 3.05
_exptl_absorpt_coefficient_mu 6.846
_exptl_absorpt_correction_T_max 0.613
_exptl_absorpt_correction_T_min 0.359
_exptl_absorpt_correction_type multi-scan
_exptl_absorpt_process_details 'Sortav (Blessing, 1995)'
_exptl_crystal_colour yellow
_exptl_crystal_density_diffrn 1.861
_exptl_crystal_density_method 'not measured'
_exptl_crystal_description prism
_exptl_crystal_F_000 1856
_exptl_crystal_size_max 0.20
_exptl_crystal_size_mid 0.10
_exptl_crystal_size_min 0.10
_refine_diff_density_max 1.391
_refine_diff_density_min -2.376
_refine_diff_density_rms 0.253
_refine_ls_extinction_method none
_refine_ls_goodness_of_fit_ref 1.029
_refine_ls_hydrogen_treatment mixed
_refine_ls_matrix_type full
_refine_ls_number_parameters 197
_refine_ls_number_reflns 3935
_refine_ls_number_restraints 0
_refine_ls_restrained_S_all 1.029
_refine_ls_R_factor_all 0.0620
_refine_ls_R_factor_gt 0.0393
_refine_ls_shift/su_max 0.000
_refine_ls_shift/su_mean 0.000
_refine_ls_structure_factor_coef Fsqd
_refine_ls_weighting_details 'calc w=1/[\s^2^(Fo^2^)+(0.0429P)^2^+0.0000P] where P=(Fo^2^+2Fc^2^)/3'
_refine_ls_weighting_scheme calc
_refine_ls_wR_factor_gt 0.0801
_refine_ls_wR_factor_ref 0.0882
_reflns_number_gt 3013
_reflns_number_total 3935
_reflns_threshold_expression >2sigma(I)
_cod_data_source_file b306607j.txt
_cod_data_source_block compound_9
_cod_original_cell_volume 3426.8(12)
_cod_original_sg_symbol_H-M C2/c
_cod_database_code 7050638

loop_
_symmetry_equiv_pos_as_xyz
'x, y, z'
'-x, y, -z+1/2'
'x+1/2, y+1/2, z'
'-x+1/2, y+1/2, -z+1/2'
'-x, -y, -z'
'x, -y, z-1/2'
'-x+1/2, -y+1/2, -z'
'x+1/2, -y+1/2, z-1/2'

loop_
_atom_site_label
_atom_site_type_symbol
_atom_site_fract_x
_atom_site_fract_y
_atom_site_fract_z
_atom_site_U_iso_or_equiv
_atom_site_adp_type
_atom_site_occupancy
_atom_site_symmetry_multiplicity
_atom_site_calc_flag
_atom_site_refinement_flags
_atom_site_disorder_assembly
_atom_site_disorder_group
W1 W 0.053359(10) 0.71807(2) 0.392936(16) 0.01893(9) Uani 1 1 d . . .
P1 P 0.06227(7) 0.69927(15) 0.25403(11) 0.0187(3) Uani 1 1 d . . .
O1 O 0.1953(2) 0.7292(6) 0.5740(4) 0.0474(13) Uani 1 1 d . . .
C1 C 0.0850(3) 0.5453(6) 0.3219(4) 0.0201(12) Uani 1 1 d . . .
O2 O 0.0573(3) 1.0472(5) 0.3612(4) 0.0512(14) Uani 1 1 d . . .
C2 C 0.1469(3) 0.4553(6) 0.3757(4) 0.0274(14) Uani 1 1 d . . .
O3 O 0.0234(2) 0.8469(5) 0.5300(3) 0.0385(11) Uani 1 1 d . . .
C3 C 0.2099(3) 0.5356(7) 0.4177(5) 0.0321(15) Uani 1 1 d . . .
H3A H 0.2131 0.6121 0.4581 0.048 Uiso 1 1 calc R . .
H3B H 0.2107 0.5754 0.3665 0.048 Uiso 1 1 calc R . .
H3C H 0.2463 0.4708 0.4555 0.048 Uiso 1 1 calc R . .
O4 O 0.0211(2) 0.4257(5) 0.4463(4) 0.0470(13) Uani 1 1 d . . .
C4 C 0.1394(3) 0.3477(7) 0.3039(5) 0.0381(16) Uani 1 1 d . . .
H4A H 0.1794 0.2938 0.3326 0.057 Uiso 1 1 calc R . .
H4B H 0.1300 0.3975 0.2479 0.057 Uiso 1 1 calc R . .
H4C H 0.1039 0.2830 0.2854 0.057 Uiso 1 1 calc R . .
C5 C 0.1522(3) 0.3722(7) 0.4552(5) 0.0369(16) Uani 1 1 d . . .
H5A H 0.1114 0.3232 0.4301 0.055 Uiso 1 1 calc R . .
H5B H 0.1613 0.4374 0.5054 0.055 Uiso 1 1 calc R . .
H5C H 0.1870 0.3029 0.4810 0.055 Uiso 1 1 calc R . .
C6 C 0.1293(3) 0.7862(6) 0.2596(4) 0.0218(12) Uani 1 1 d . . .
H6 H 0.1696 0.7770 0.3252 0.026 Uiso 1 1 calc R . .
C7 C 0.1150(3) 0.9442(6) 0.2341(5) 0.0275(14) Uani 1 1 d . . .
H7A H 0.0720 0.9546 0.1732 0.033 Uiso 1 1 calc R . .
H7B H 0.1142 0.9938 0.2834 0.033 Uiso 1 1 calc R . .
C8 C 0.1662(3) 1.0126(7) 0.2261(5) 0.0336(16) Uani 1 1 d . . .
H8A H 0.1539 1.1119 0.2053 0.040 Uiso 1 1 calc R . .
H8B H 0.2081 1.0131 0.2892 0.040 Uiso 1 1 calc R . .
C9 C 0.1735(3) 0.9360(7) 0.1575(5) 0.0353(16) Uani 1 1 d . . .
H9A H 0.2080 0.9814 0.1565 0.042 Uiso 1 1 calc R . .
H9B H 0.1328 0.9429 0.0932 0.042 Uiso 1 1 calc R . .
C10 C 0.1902(3) 0.7803(7) 0.1847(5) 0.0319(15) Uani 1 1 d . . .
H10A H 0.2327 0.7730 0.2466 0.038 Uiso 1 1 calc R . .
H10B H 0.1931 0.7315 0.1370 0.038 Uiso 1 1 calc R . .
C11 C 0.1386(3) 0.7084(6) 0.1904(4) 0.0241(13) Uani 1 1 d . . .
H11A H 0.1514 0.6094 0.2115 0.029 Uiso 1 1 calc R . .
H11B H 0.0971 0.7069 0.1266 0.029 Uiso 1 1 calc R . .
C12 C 0.1448(3) 0.7270(7) 0.5060(5) 0.0306(15) Uani 1 1 d . . .
C13 C 0.0564(3) 0.9282(7) 0.3681(5) 0.0305(15) Uani 1 1 d . . .
C14 C 0.0322(3) 0.7974(6) 0.4788(5) 0.0243(13) Uani 1 1 d . . .
C15 C 0.0353(3) 0.5269(7) 0.4291(5) 0.0299(15) Uani 1 1 d . . .
H1 H 0.049(3) 0.476(6) 0.289(4) 0.024(15) Uiso 1 1 d . . .

loop_
_atom_site_aniso_label
_atom_site_aniso_U_11
_atom_site_aniso_U_22
_atom_site_aniso_U_33
_atom_site_aniso_U_23
_atom_site_aniso_U_13
_atom_site_aniso_U_12
W1 0.02002(15) 0.01687(14) 0.02059(14) -0.00069(10) 0.01227(11) -0.00154(9)
P1 0.0207(8) 0.0166(8) 0.0213(8) -0.0008(6) 0.0137(7) -0.0008(5)
O1 0.029(3) 0.063(4) 0.034(3) -0.007(2) 0.009(3) -0.002(2)
C1 0.023(3) 0.016(3) 0.021(3) 0.000(2) 0.013(3) -0.003(2)
O2 0.085(4) 0.026(3) 0.077(4) -0.007(3) 0.067(4) -0.008(3)
C2 0.028(3) 0.022(3) 0.035(4) 0.004(3) 0.020(3) 0.008(3)
O3 0.059(3) 0.025(3) 0.047(3) -0.013(2) 0.040(3) -0.009(2)
C3 0.026(3) 0.029(4) 0.041(4) 0.006(3) 0.019(3) 0.009(3)
O4 0.065(3) 0.028(3) 0.070(4) 0.011(3) 0.052(3) 0.001(2)
C4 0.046(4) 0.023(4) 0.049(4) 0.007(3) 0.029(4) 0.015(3)
C5 0.031(4) 0.034(4) 0.045(4) 0.016(3) 0.022(3) 0.012(3)
C6 0.017(3) 0.025(3) 0.023(3) -0.001(3) 0.011(3) -0.003(2)
C7 0.035(4) 0.020(3) 0.041(4) 0.004(3) 0.029(3) -0.001(3)
C8 0.041(4) 0.024(4) 0.047(4) -0.009(3) 0.032(4) -0.014(3)
C9 0.046(4) 0.029(4) 0.049(4) 0.001(3) 0.038(4) -0.005(3)
C10 0.028(4) 0.041(4) 0.039(4) -0.011(3) 0.027(3) -0.004(3)
C11 0.026(3) 0.024(3) 0.023(3) -0.002(3) 0.015(3) -0.001(2)
C12 0.034(4) 0.031(4) 0.026(4) 0.001(3) 0.017(3) 0.000(3)
C13 0.049(4) 0.016(3) 0.041(4) -0.009(3) 0.034(4) -0.007(3)
C14 0.032(3) 0.018(3) 0.028(3) 0.000(3) 0.021(3) -0.002(2)
C15 0.038(4) 0.029(4) 0.036(4) 0.001(3) 0.029(3) 0.004(3)

loop_
_atom_type_symbol
_atom_type_description
_atom_type_scat_dispersion_real
_atom_type_scat_dispersion_imag
_atom_type_scat_source
C C 0.0033 0.0016 'International Tables Vol C Tables 4.2.6.8 and 6.1.1.4'
H H 0.0000 0.0000 'International Tables Vol C Tables 4.2.6.8 and 6.1.1.4'
O O 0.0106 0.0060 'International Tables Vol C Tables 4.2.6.8 and 6.1.1.4'
P P 0.1023 0.0942 'International Tables Vol C Tables 4.2.6.8 and 6.1.1.4'
W W -0.8490 6.8722 'International Tables Vol C Tables 4.2.6.8 and 6.1.1.4'

loop_
_geom_angle_atom_site_label_1
_geom_angle_atom_site_label_2
_geom_angle_atom_site_label_3
_geom_angle
_geom_angle_site_symmetry_1
_geom_angle_site_symmetry_3
_geom_angle_publ_flag
C12 W1 C14 85.4(3) . . ?
C12 W1 C13 90.0(3) . . ?
C14 W1 C13 81.7(2) . . ?
C12 W1 C15 94.5(3) . . ?
C14 W1 C15 83.9(2) . . ?
C13 W1 C15 164.4(2) . . ?
C12 W1 C1 89.1(2) . . ?
C14 W1 C1 159.2(2) . . ?
C13 W1 C1 118.4(2) . . ?
C15 W1 C1 76.6(2) . . ?
C12 W1 P1 177.84(19) . 2 ?
C14 W1 P1 96.57(19) . 2 ?
C13 W1 P1 91.18(19) . 2 ?
C15 W1 P1 84.82(18) . 2 ?
C1 W1 P1 88.75(14) . 2 ?
C12 W1 P1 103.60(19) . . ?
C14 W1 P1 159.86(17) . . ?
C13 W1 P1 80.36(18) . . ?
C15 W1 P1 112.85(17) . . ?
C1 W1 P1 40.64(13) . . ?
P1 W1 P1 74.84(6) 2 . ?
C1 P1 C6 113.8(3) . . ?
C1 P1 W1 118.0(2) . 2 ?
C6 P1 W1 121.1(2) . 2 ?
C1 P1 W1 66.25(19) . . ?
C6 P1 W1 120.7(2) . . ?
W1 P1 W1 104.59(6) 2 . ?
C2 C1 P1 133.5(4) . . ?
C2 C1 W1 125.9(4) . . ?
P1 C1 W1 73.1(2) . . ?
C3 C2 C5 108.2(5) . . ?
C3 C2 C4 108.4(5) . . ?
C5 C2 C4 107.4(5) . . ?
C3 C2 C1 116.0(5) . . ?
C5 C2 C1 110.4(5) . . ?
C4 C2 C1 106.1(5) . . ?
C7 C6 C11 110.9(5) . . ?
C7 C6 P1 111.1(4) . . ?
C11 C6 P1 108.0(4) . . ?
C8 C7 C6 111.3(5) . . ?
C9 C8 C7 112.3(5) . . ?
C8 C9 C10 111.2(5) . . ?
C9 C10 C11 110.5(5) . . ?
C10 C11 C6 111.7(5) . . ?
O1 C12 W1 175.2(6) . . ?
O2 C13 W1 173.2(6) . . ?
O3 C14 W1 176.0(5) . . ?
O4 C15 W1 175.0(5) . . ?

loop_
_geom_bond_atom_site_label_1
_geom_bond_atom_site_label_2
_geom_bond_distance
_geom_bond_site_symmetry_2
_geom_bond_publ_flag
W1 C12 1.993(7) . ?
W1 C14 2.012(6) . ?
W1 C13 2.047(6) . ?
W1 C15 2.056(7) . ?
W1 C1 2.457(6) . ?
W1 P1 2.546(2) 2 ?
W1 P1 2.5689(16) . ?
P1 C1 1.749(6) . ?
P1 C6 1.854(6) . ?
P1 W1 2.546(2) 2 ?
O1 C12 1.133(8) . ?
C1 C2 1.542(8) . ?
O2 C13 1.135(7) . ?
C2 C3 1.526(8) . ?
C2 C5 1.531(8) . ?
C2 C4 1.536(9) . ?
O3 C14 1.141(7) . ?
O4 C15 1.127(7) . ?
C6 C7 1.543(8) . ?
C6 C11 1.546(8) . ?
C7 C8 1.538(8) . ?
C8 C9 1.501(8) . ?
C9 C10 1.530(9) . ?
C10 C11 1.542(8) . ?
